data_2010371
loop_
_publ_author_name
'Okabe, N.'
'Sasaki, Y.'

_publ_section_title
;
 Zinc(II) Complex of Urocanic Acid
;
_journal_issue 1
_journal_name_full 'Acta Crystallographica Section C'
_journal_page_first 65
_journal_page_last 67
_journal_paper_doi 10.1107/S0108270194005056
_journal_volume 51
_journal_year 1995
_chemical_formula_moiety '[Zn(C6 H5 N2 O2)2 (H2 O)4]'
_chemical_formula_sum 'C12 H18 N4 O8 Zn'
_chemical_formula_weight 411.68
_space_group_IT_number 14
_symmetry_cell_setting monoclinic
_symmetry_space_group_name_Hall '-P 2ybc'
_symmetry_space_group_name_H-M 'P 1 21/c 1'
_atom_type_scat_source IntTabIV
_cell_angle_alpha 90.
_cell_angle_beta 92.38(2)
_cell_angle_gamma 90.
_cell_formula_units_Z 2
_cell_length_a 8.825(2)
_cell_length_b 7.203(2)
_cell_length_c 11.870(4)
_cell_measurement_reflns_used 25
_cell_measurement_temperature 269
_cell_measurement_theta_max 24.3
_cell_measurement_theta_min 21.2
_cell_volume 753.9(4)
_diffrn_measurement_device 'Rigaku AFC-5R'
_diffrn_measurement_method \w/2\q
_diffrn_radiation_type MoK\a
_diffrn_radiation_wavelength 0.71073
_diffrn_reflns_av_R_equivalents 0.017
_diffrn_reflns_limit_h_max 11
_diffrn_reflns_limit_h_min 0
_diffrn_reflns_limit_k_max 9
_diffrn_reflns_limit_k_min 0
_diffrn_reflns_limit_l_max 15
_diffrn_reflns_limit_l_min -15
_diffrn_reflns_number 2001
_diffrn_reflns_theta_max 27.5
_diffrn_standards_decay_% 0.59
_diffrn_standards_interval_count 150
_diffrn_standards_number 3
_exptl_absorpt_coefficient_mu 3.315
_exptl_absorpt_correction_T_max 1.05
_exptl_absorpt_correction_T_min 0.93
_exptl_absorpt_correction_type 'empirical (Walker & Stuart, 1983)'
_exptl_crystal_colour colourless
_exptl_crystal_density_diffrn 1.813
_exptl_crystal_density_meas 1.810
_exptl_crystal_description plate
_exptl_crystal_size_max 0.3
_exptl_crystal_size_mid 0.2
_exptl_crystal_size_min 0.1
_refine_diff_density_max 0.30
_refine_diff_density_min -0.46
_refine_ls_goodness_of_fit_obs 1.72
_refine_ls_hydrogen_treatment noref
_refine_ls_number_parameters 133
_refine_ls_number_reflns 1403
_refine_ls_R_factor_obs 0.032
_refine_ls_shift/esd_max 0.01
_refine_ls_structure_factor_coef F
_refine_ls_weighting_details 'w = 4F~o~^2^/\s^2^(F~o~^2^)'
_refine_ls_weighting_scheme calc
_refine_ls_wR_factor_obs 0.042
_reflns_number_observed 1403
_reflns_number_total 1987
_reflns_observed_criterion I>3\s(I)
_cod_data_source_file hr1000.cif
_cod_data_source_block hr1000a
_cod_depositor_comments
;
The following automatic conversions were performed:

'_refine_ls_weighting_scheme' value '4F~o~^2^/\s^2^(F~o~^2^)' was
changed to 'calc'. New tag '_refine_ls_weighting_details' was
created. The value of the new tag was set to 'w =
4F~o~^2^/\s^2^(F~o~^2^)'.

Automatic conversion script
Id: cif_fix_values 3143 2015-03-26 13:38:13Z robertas 
;
_cod_original_cell_volume 753.9(3)
_cod_original_sg_symbol_H-M 'P 21/c'
_cod_database_code 2010371

loop_
_symmetry_equiv_pos_as_xyz
x,y,z
x,1/2-y,1/2+z
-x,-y,-z
-x,1/2+y,1/2-z

loop_
_atom_site_label
_atom_site_fract_x
_atom_site_fract_y
_atom_site_fract_z
Zn(1) .5 .0 .0
O(1) -.3655(4) .0313(3) .3422(2)
O(2) -.1896(2) .1038(3) .4734(2)
O(3) .4251(2) -.2564(3) -.0797(2)
O(4) .5572(3) -.1526(3) .1498(2)
N(2) .2861(3) .0631(3) .0572(2)
N(5) .0563(3) .1817(4) .0575(3)
C(1) .1816(4) .1580(5) .0005(3)
C(3) .2257(5) .0278(5) .1606(3)
C(4) .0836(5) .0987(5) .1620(4)
C(6A) -.0022(7) .0770(8) .2717(6)
C(6B) -.0700(10) .1030(10) .2118(7)
C(7A) -.1512(6) .1011(8) .2643(5)
C(7B) -.0700(10) .0660(10) .3192(7)
C(8) -.2324(5) .0721(5) .3726(4)
H(1) .1734 .1750 -.0635
H(3) .2952 -.0470 .2312
H(3A) .3361 -.3390 -.0491
H(3B) .4872 -.3263 -.0801
H(4A) .4859 -.2676 .1593
H(4B) .5650 -.0928 .2137
H(5) -.0445 .2587 .0471
H(6) .0386 .0321 .3545
H(7) -.2006 .1219 .1894

loop_
_geom_angle_atom_site_label_1
_geom_angle_atom_site_label_2
_geom_angle_atom_site_label_3
_geom_angle
_geom_angle_publ_flag
O(3) Zn(1) O(4) 88.97(8) yes
O(3) Zn(1) N(2) 93.68(8) yes
O(4) Zn(1) N(2) 91.50(10) yes
Zn(1) N(2) C(1) 125.0(2) yes
Zn(1) N(2) C(3) 129.6(3) yes
C(1) N(2) C(3) 105.2(3) yes
C(1) N(5) C(4) 106.4(3) yes
N(2) C(1) N(5) 112.8(3) yes
N(2) C(3) C(4) 109.4(4) yes
O(1) C(8) C(7A) 105.1(4) yes
O(1) C(8) C(7B) 136.9(4) yes
O(2) C(8) C(7B) 98.2(4) yes
N(5) C(4) C(3) 106.1(3) yes
N(5) C(4) C(6A) 136.5(4) yes
N(5) C(4) C(6B) 102.5(5) yes
C(3) C(4) C(6A) 117.4(5) yes
C(3) C(4) C(6B) 149.8(5) yes
C(4) C(6A) C(7A) 116.9(6) yes
C(4) C(6B) C(7B) 114.6(9) yes
C(6A) C(7A) C(8) 115.4(6) yes
C(6B) C(7B) C(8) 114.9(8) yes
O(1) C(8) O(2) 124.0(3) yes
O(2) C(8) C(7A) 130.3(4) yes

loop_
_geom_bond_atom_site_label_1
_geom_bond_atom_site_label_2
_geom_bond_site_symmetry_1
_geom_bond_site_symmetry_2
_geom_bond_distance
_geom_bond_publ_flag
Zn(1) O(3) . . 2.167(2) yes
Zn(1) O(4) . . 2.132(2) yes
Zn(1) N(2) . . 2.082(3) yes
O(1) C(8) . . 1.250(5) yes
O(2) C(8) . . 1.260(5) yes
N(2) C(1) . . 1.310(4) yes
N(2) C(3) . . 1.382(4) yes
C(7A) C(8) . . 1.513(7) yes
N(5) C(1) . . 1.331(4) yes
N(5) C(4) . . 1.389(6) yes
C(3) C(4) . . 1.354(6) yes
C(4) C(6A) . . 1.541(8) yes
C(4) C(6B) . . 1.501(9) yes
C(6A) C(7A) . . 1.325(8) yes
C(6B) C(7B) . . 1.300(10) yes
C(7B) C(8) . . 1.590(10) yes
O(3) H(3A) . . 1.062 yes
O(3) H(3B) . . 0.743 yes
O(4) H(4A) . . 1.050 yes
O(4) H(4B) . . 0.873 yes
N(5) H(5) . . 1.050 yes
C(1) H(1) . . 0.771 yes
C(3) H(3) . . 1.151 yes
C(6A) H(6) . . 1.081 yes
C(6B) H(7) . . 1.179 yes
C(7A) H(7) . . 0.985 yes
C(7B) H(6) . . 1.057 yes
